data_7045550
loop_
_publ_author_name
'Juri\'c, Marijana'
'Andro\<s Dubraja, Lidija'
'Popovi\'c, Jasminka'
'Mol\<canov, Kre\<simir'
'Tori\'c, Filip'
'Paji\'c, Damir'
'Lon\<cari\'c, Ivor'

_publ_section_title
;
 From a square core to square opening: structural diversity and magnetic
 properties of the oxo-bridged [Cr<sup>III</sup>Nb<sup>V</sup>] complexes.
;
_journal_issue 12
_journal_name_full 'Dalton transactions (Cambridge, England : 2003)'
_journal_page_first 4183
_journal_page_last 4190
_journal_paper_doi 10.1039/c7dt04724j
_journal_volume 47
_journal_year 2018
_chemical_formula_sum 'C55 H35 Cr3 N9 Nb O25.19'
_chemical_formula_weight 1473.84
_space_group_crystal_system triclinic
_space_group_IT_number 2
_space_group_name_Hall '-P 1'
_space_group_name_H-M_alt 'P -1'
_symmetry_space_group_name_Hall '-P 1'
_symmetry_space_group_name_H-M 'P -1'
_atom_sites_solution_hydrogens mixed
_audit_creation_method SHELXL-2017/1
_audit_update_record
;
2018-02-01 deposited with the CCDC.
2018-02-06 downloaded from the CCDC.
;
_cell_angle_alpha 71.440(5)
_cell_angle_beta 88.232(5)
_cell_angle_gamma 68.059(5)
_cell_formula_units_Z 2
_cell_length_a 14.206(5)
_cell_length_b 14.903(5)
_cell_length_c 15.710(5)
_cell_measurement_reflns_used 1017
_cell_measurement_temperature 293(2)
_cell_measurement_theta_max 49.98
_cell_measurement_theta_min 4.098
_cell_volume 2909.9(17)
_computing_cell_refinement 'SAINT V8.34A (Bruker AXS Inc., 2013)'
_computing_data_collection 'Bruker Instrument Service v4.2.2'
_computing_data_reduction 'SAINT V8.34A (Bruker AXS Inc., 2013)'
_computing_molecular_graphics 'Ortep-3 for Windows (Farrugia, 1997)'
_computing_publication_material 'WinGX publication routines (Farrugia, 1999)'
_computing_structure_refinement 'SHELXL-2017/1 (Sheldrick, 2017)'
_computing_structure_solution
;SIR92: Altomare, A., Cascarano, G., Giacovazzo, C., Guagliardi, A.,
 Burla, M. C., Polidori, G. & Camalli, M. (1994). J. Appl. Cryst. 27, 435.
;
_diffrn_ambient_temperature 293(2)
_diffrn_detector_area_resol_mean 10.4167
_diffrn_measured_fraction_theta_full 0.999
_diffrn_measured_fraction_theta_max 0.955
_diffrn_measurement_device_type 'D8 Venture Bruker with double microsource Ag-Mo'
_diffrn_radiation_probe x-ray
_diffrn_radiation_type MoK\a
_diffrn_radiation_wavelength 0.71073
_diffrn_reflns_av_R_equivalents 0.1039
_diffrn_reflns_av_unetI/netI 0.0445
_diffrn_reflns_Laue_measured_fraction_full 0.999
_diffrn_reflns_Laue_measured_fraction_max 0.955
_diffrn_reflns_limit_h_max 17
_diffrn_reflns_limit_h_min -17
_diffrn_reflns_limit_k_max 18
_diffrn_reflns_limit_k_min -18
_diffrn_reflns_limit_l_max 19
_diffrn_reflns_limit_l_min -19
_diffrn_reflns_number 131815
_diffrn_reflns_point_group_measured_fraction_full 0.999
_diffrn_reflns_point_group_measured_fraction_max 0.955
_diffrn_reflns_theta_full 25.242
_diffrn_reflns_theta_max 26.639
_diffrn_reflns_theta_min 1.971
_exptl_absorpt_coefficient_mu 0.835
_exptl_absorpt_correction_T_max 1
_exptl_absorpt_correction_T_min 0.893
_exptl_absorpt_correction_type multi-scan
_exptl_absorpt_process_details
;
SADABS-2014/5 - Bruker AXS area detector scaling and absorption correction
;
_exptl_crystal_colour red
_exptl_crystal_density_diffrn 1.697
_exptl_crystal_description stick
_exptl_crystal_F_000 1498
_exptl_crystal_size_max 0.257
_exptl_crystal_size_mid 0.106
_exptl_crystal_size_min 0.059
_refine_diff_density_max 0.580
_refine_diff_density_min -0.676
_refine_diff_density_rms 0.066
_refine_ls_extinction_method none
_refine_ls_goodness_of_fit_ref 1.037
_refine_ls_hydrogen_treatment mixed
_refine_ls_matrix_type full
_refine_ls_number_parameters 855
_refine_ls_number_reflns 11695
_refine_ls_number_restraints 3
_refine_ls_restrained_S_all 1.037
_refine_ls_R_factor_all 0.0619
_refine_ls_R_factor_gt 0.0391
_refine_ls_shift/su_max 0.001
_refine_ls_shift/su_mean 0.000
_refine_ls_structure_factor_coef Fsqd
_refine_ls_weighting_details 'w=1/[\s^2^(Fo^2^)+(0.0330P)^2^+2.8349P] where P=(Fo^2^+2Fc^2^)/3'
_refine_ls_weighting_scheme calc
_refine_ls_wR_factor_gt 0.0856
_refine_ls_wR_factor_ref 0.0941
_reflns_Friedel_coverage 0.000
_reflns_number_gt 8959
_reflns_number_total 11695
_reflns_threshold_expression 'I > 2\s(I)'
_cod_data_source_file c7dt04724j2.cif
_cod_data_source_block CrtrpyNbox-3
_cod_depositor_comments 'Adding full bibliography for 7045548--7045550.cif.'
_cod_database_code 7045550
_shelx_shelxl_version_number 2017/1
_shelx_space_group_comment
;
The symmetry employed for this shelxl refinement is uniquely defined
by the following loop, which should always be used as a source of
symmetry information in preference to the above space-group names.
They are only intended as comments.
;
_shelx_estimated_absorpt_t_min 0.814
_shelx_estimated_absorpt_t_max 0.952

loop_
_space_group_symop_operation_xyz
'x, y, z'
'-x, -y, -z'

loop_
_atom_site_label
_atom_site_type_symbol
_atom_site_fract_x
_atom_site_fract_y
_atom_site_fract_z
_atom_site_U_iso_or_equiv
_atom_site_adp_type
_atom_site_occupancy
_atom_site_site_symmetry_order
_atom_site_calc_flag
_atom_site_refinement_flags_posn
_atom_site_refinement_flags_adp
C1 C -0.0675(3) -0.0345(3) 0.4119(3) 0.0546(10) Uani 1 1 d . .
H1 H -0.099301 0.032855 0.411081 0.066 Uiso 1 1 calc R U
C2 C -0.0596(3) -0.1130(4) 0.4916(3) 0.0720(13) Uani 1 1 d . .
H2 H -0.084430 -0.098605 0.543212 0.086 Uiso 1 1 calc R U
C3 C -0.0150(3) -0.2105(4) 0.4923(3) 0.0728(13) Uani 1 1 d . .
H3 H -0.008114 -0.264738 0.544806 0.087 Uiso 1 1 calc R U
C4 C 0.0205(3) -0.2291(3) 0.4141(3) 0.0573(10) Uani 1 1 d . .
H4 H 0.049346 -0.296157 0.413807 0.069 Uiso 1 1 calc R U
C5 C 0.0137(2) -0.1488(2) 0.3361(2) 0.0394(8) Uani 1 1 d . .
C6 C 0.0583(2) -0.1585(2) 0.2515(2) 0.0375(7) Uani 1 1 d . .
C7 C 0.1075(3) -0.2476(3) 0.2325(3) 0.0504(9) Uani 1 1 d . .
H7 H 0.110212 -0.310058 0.272450 0.061 Uiso 1 1 calc R U
C8 C 0.1532(3) -0.2427(3) 0.1526(3) 0.0565(11) Uani 1 1 d . .
H8 H 0.186977 -0.303091 0.139991 0.068 Uiso 1 1 calc R U
C9 C 0.1505(3) -0.1517(3) 0.0913(3) 0.0493(9) Uani 1 1 d . .
H9 H 0.182915 -0.149863 0.038750 0.059 Uiso 1 1 calc R U
C10 C 0.0973(2) -0.0633(2) 0.1114(2) 0.0367(7) Uani 1 1 d . .
C11 C 0.0833(2) 0.0408(2) 0.0548(2) 0.0377(7) Uani 1 1 d . .
C12 C 0.1212(3) 0.0669(3) -0.0293(2) 0.0502(9) Uani 1 1 d . .
H12 H 0.159595 0.016218 -0.052982 0.060 Uiso 1 1 calc R U
C13 C 0.1011(3) 0.1682(4) -0.0762(3) 0.0629(11) Uani 1 1 d . .
H13 H 0.124737 0.187171 -0.132367 0.075 Uiso 1 1 calc R U
C14 C 0.0458(3) 0.2406(3) -0.0391(3) 0.0649(11) Uani 1 1 d . .
H14 H 0.031246 0.309685 -0.069588 0.078 Uiso 1 1 calc R U
C15 C 0.0112(3) 0.2097(3) 0.0452(3) 0.0526(9) Uani 1 1 d . .
H15 H -0.025401 0.259701 0.070260 0.063 Uiso 1 1 calc R U
C16 C 0.2781(3) 0.2492(3) 0.0584(2) 0.0493(9) Uani 1 1 d . .
H16 H 0.209278 0.287642 0.058404 0.059 Uiso 1 1 calc R U
C17 C 0.3117(4) 0.2288(4) -0.0202(3) 0.0670(12) Uani 1 1 d . .
H17 H 0.266405 0.253541 -0.071469 0.080 Uiso 1 1 calc R U
C18 C 0.4117(4) 0.1723(4) -0.0206(4) 0.0803(14) Uani 1 1 d . .
H18 H 0.435955 0.158305 -0.072477 0.096 Uiso 1 1 calc R U
C19 C 0.4772(4) 0.1358(4) 0.0563(4) 0.0747(14) Uani 1 1 d . .
H19 H 0.545776 0.096314 0.056803 0.090 Uiso 1 1 calc R U
C20 C 0.4399(3) 0.1583(3) 0.1344(3) 0.0496(9) Uani 1 1 d . .
C21 C 0.5001(3) 0.1226(3) 0.2213(3) 0.0548(10) Uani 1 1 d . .
C22 C 0.6041(3) 0.0634(3) 0.2404(4) 0.0779(15) Uani 1 1 d . .
H22 H 0.642388 0.041637 0.196462 0.093 Uiso 1 1 calc R U
C23 C 0.6480(4) 0.0385(4) 0.3233(5) 0.0916(18) Uani 1 1 d . .
H23 H 0.717648 -0.000437 0.335642 0.110 Uiso 1 1 calc R U
C24 C 0.5948(4) 0.0679(3) 0.3918(4) 0.0829(17) Uani 1 1 d . .
H24 H 0.627193 0.048772 0.449017 0.099 Uiso 1 1 calc R U
C25 C 0.4881(3) 0.1288(3) 0.3709(3) 0.0574(11) Uani 1 1 d . .
C26 C 0.4156(4) 0.1698(3) 0.4306(3) 0.0601(12) Uani 1 1 d . .
C27 C 0.4386(5) 0.1564(4) 0.5202(3) 0.0865(18) Uani 1 1 d . .
H27 H 0.505632 0.120175 0.546328 0.104 Uiso 1 1 calc R U
C28 C 0.3649(6) 0.1953(4) 0.5701(3) 0.095(2) Uani 1 1 d . .
H28 H 0.381264 0.185505 0.630150 0.114 Uiso 1 1 calc R U
C29 C 0.2646(5) 0.2501(4) 0.5314(3) 0.0859(17) Uani 1 1 d . .
H29 H 0.212848 0.276523 0.564941 0.103 Uiso 1 1 calc R U
C30 C 0.2437(4) 0.2643(3) 0.4395(3) 0.0622(11) Uani 1 1 d . .
H30 H 0.177284 0.301811 0.412233 0.075 Uiso 1 1 calc R U
C31 C 0.7416(4) 0.5078(3) 0.5218(3) 0.0727(13) Uani 1 1 d . .
H31 H 0.812182 0.475824 0.533882 0.087 Uiso 1 1 calc R U
C32 C 0.6827(7) 0.5303(5) 0.5916(4) 0.110(2) Uani 1 1 d . .
H32 H 0.713693 0.512511 0.649138 0.133 Uiso 1 1 calc R U
C33 C 0.5795(8) 0.5785(5) 0.5734(6) 0.128(3) Uani 1 1 d . .
H33 H 0.539114 0.595378 0.618094 0.153 Uiso 1 1 calc R U
C34 C 0.5357(5) 0.6022(4) 0.4879(5) 0.099(2) Uani 1 1 d . .
H34 H 0.465227 0.634371 0.474754 0.119 Uiso 1 1 calc R U
C35 C 0.5975(3) 0.5775(3) 0.4212(3) 0.0647(12) Uani 1 1 d . .
C36 C 0.5588(3) 0.5974(3) 0.3276(4) 0.0643(12) Uani 1 1 d . .
C37 C 0.4566(4) 0.6447(4) 0.2888(6) 0.108(2) Uani 1 1 d . .
H37 H 0.403087 0.669809 0.321352 0.130 Uiso 1 1 calc R U
C38 C 0.4396(5) 0.6520(5) 0.1990(6) 0.117(3) Uani 1 1 d . .
H38 H 0.373024 0.684022 0.171685 0.141 Uiso 1 1 calc R U
C39 C 0.5169(5) 0.6139(4) 0.1493(5) 0.108(2) Uani 1 1 d . .
H39 H 0.502605 0.619387 0.090022 0.130 Uiso 1 1 calc R U
C40 C 0.6156(4) 0.5678(3) 0.1893(3) 0.0681(13) Uani 1 1 d . .
C41 C 0.7098(4) 0.5222(3) 0.1499(3) 0.0625(11) Uani 1 1 d . .
C42 C 0.7121(6) 0.5102(4) 0.0625(4) 0.0987(19) Uani 1 1 d . .
H42 H 0.652470 0.529809 0.026351 0.118 Uiso 1 1 calc R U
C43 C 0.8063(7) 0.4685(4) 0.0349(4) 0.107(2) Uani 1 1 d . .
H43 H 0.810383 0.457375 -0.020331 0.128 Uiso 1 1 calc R U
C44 C 0.8947(6) 0.4429(4) 0.0862(4) 0.101(2) Uani 1 1 d . .
H44 H 0.957905 0.419720 0.064571 0.122 Uiso 1 1 calc R U
C45 C 0.8870(4) 0.4524(3) 0.1708(3) 0.0731(13) Uani 1 1 d . .
H45 H 0.946474 0.431493 0.207581 0.088 Uiso 1 1 calc R U
C46 C -0.2220(2) 0.1711(3) 0.1543(2) 0.0412(8) Uani 1 1 d . .
C47 C -0.1929(2) 0.2222(2) 0.2164(2) 0.0347(7) Uani 1 1 d . .
C48 C 0.2595(2) -0.1994(2) 0.4202(2) 0.0353(7) Uani 1 1 d . .
C49 C 0.2558(3) -0.1360(2) 0.4818(2) 0.0397(8) Uani 1 1 d . .
C50 C 0.4374(2) -0.0923(3) 0.2295(2) 0.0432(8) Uani 1 1 d . .
C51 C 0.3522(3) -0.0538(3) 0.1504(2) 0.0425(8) Uani 1 1 d . .
C52 C 0.2626(3) 0.4448(3) 0.1948(2) 0.0532(10) Uani 1 1 d . .
C53 C 0.1571(3) 0.4363(3) 0.1909(2) 0.0549(10) Uani 1 1 d . .
C54 C 0.9610(3) 0.5170(4) 0.3657(3) 0.0630(11) Uani 1 1 d . .
C55 C 0.8859(3) 0.6252(3) 0.3124(3) 0.0538(10) Uani 1 1 d . .
N1 N -0.03140(19) -0.05124(19) 0.33586(19) 0.0377(6) Uani 1 1 d . .
N2 N 0.05255(18) -0.06952(18) 0.18981(17) 0.0331(6) Uani 1 1 d . .
N3 N 0.02805(19) 0.11278(19) 0.09130(18) 0.0371(6) Uani 1 1 d . .
N4 N 0.3400(2) 0.21613(19) 0.13411(19) 0.0390(6) Uani 1 1 d . .
N5 N 0.4462(2) 0.1524(2) 0.2871(2) 0.0452(7) Uani 1 1 d . .
N6 N 0.3167(2) 0.2255(2) 0.39125(18) 0.0458(7) Uani 1 1 d . .
N7 N 0.6996(3) 0.5308(2) 0.4386(2) 0.0500(8) Uani 1 1 d . .
N8 N 0.6333(2) 0.5628(2) 0.2762(2) 0.0500(8) Uani 1 1 d . .
N9 N 0.7964(3) 0.4908(2) 0.2021(2) 0.0536(8) Uani 1 1 d . .
O1 O -0.15190(16) 0.08496(16) 0.15894(16) 0.0425(5) Uani 1 1 d . .
O2 O -0.3024(2) 0.2113(2) 0.1062(2) 0.0710(8) Uani 1 1 d . .
O3 O -0.25691(17) 0.29397(16) 0.23281(16) 0.0461(6) Uani 1 1 d . .
O4 O -0.09791(16) 0.18098(15) 0.24724(15) 0.0391(5) Uani 1 1 d . .
O5 O 0.10491(15) 0.04788(15) 0.27521(14) 0.0330(5) Uani 1 1 d . .
O6 O 0.25399(17) -0.15135(15) 0.33576(14) 0.0372(5) Uani 1 1 d . .
O7 O 0.2668(2) -0.28860(16) 0.45535(16) 0.0504(6) Uani 1 1 d . .
O8 O 0.2529(3) -0.1678(2) 0.56320(17) 0.0733(9) Uani 1 1 d . .
O9 O 0.25652(17) -0.04582(15) 0.43703(13) 0.0370(5) Uani 1 1 d . .
O10 O 0.40306(15) -0.06664(17) 0.29885(15) 0.0412(5) Uani 1 1 d . .
O11 O 0.52529(19) -0.1403(2) 0.2216(2) 0.0759(9) Uani 1 1 d . .
O12 O 0.3670(2) -0.0731(3) 0.0816(2) 0.0822(10) Uani 1 1 d . .
O13 O 0.26342(15) 0.00119(16) 0.16982(14) 0.0367(5) Uani 1 1 d . .
O14 O 0.25508(16) 0.12688(15) 0.28825(14) 0.0363(5) Uani 1 1 d . .
O15 O 0.33672(19) 0.35948(17) 0.22252(17) 0.0498(6) Uani 1 1 d . .
O16 O 0.2715(3) 0.5273(2) 0.1729(2) 0.0943(12) Uani 1 1 d . .
O17 O 0.0802(2) 0.5111(2) 0.1605(3) 0.0972(12) Uani 1 1 d . .
O18 O 0.16041(17) 0.34283(17) 0.21858(16) 0.0468(6) Uani 1 1 d . .
O19 O 0.7712(2) 0.36279(18) 0.36963(17) 0.0556(7) Uani 1 1 d D .
O20 O 0.9187(2) 0.4491(2) 0.37988(19) 0.0615(7) Uani 1 1 d . .
O21 O 1.0476(2) 0.5002(3) 0.3912(3) 0.0975(12) Uani 1 1 d . .
O22 O 0.9110(3) 0.6975(2) 0.2945(2) 0.0810(10) Uani 1 1 d . .
O23 O 0.79604(19) 0.62854(17) 0.29103(18) 0.0521(6) Uani 1 1 d . .
O24 O 0.7278(8) -0.1388(8) 0.2116(8) 0.178(7) Uani 0.527(14) 1 d . .
O25 O -0.4632(5) 0.3602(7) 0.2682(6) 0.166(5) Uani 0.661(13) 1 d . .
O26 O 0.4878(4) 0.6143(4) -0.0782(4) 0.176(2) Uani 1 1 d . .
Cr1 Cr -0.01896(3) 0.05790(3) 0.21903(3) 0.03011(12) Uani 1 1 d . .
Cr2 Cr 0.29792(4) 0.24043(3) 0.25608(3) 0.03112(12) Uani 1 1 d . .
Cr3 Cr 0.77742(4) 0.50007(4) 0.32981(4) 0.03834(13) Uani 1 1 d . .
Nb1 Nb 0.24089(2) 0.00979(2) 0.29716(2) 0.02577(7) Uani 1 1 d . .
H19A H 0.760(3) 0.342(2) 0.3289(16) 0.039 Uiso 1 1 d D U
H19B H 0.754(2) 0.335(2) 0.4206(14) 0.039 Uiso 1 1 d D U

loop_
_atom_site_aniso_label
_atom_site_aniso_U_11
_atom_site_aniso_U_22
_atom_site_aniso_U_33
_atom_site_aniso_U_23
_atom_site_aniso_U_13
_atom_site_aniso_U_12
C1 0.048(2) 0.053(2) 0.056(2) -0.0207(19) 0.0120(18) -0.0111(18)
C2 0.066(3) 0.070(3) 0.059(3) -0.006(2) 0.022(2) -0.017(2)
C3 0.061(3) 0.067(3) 0.067(3) 0.006(2) 0.011(2) -0.023(2)
C4 0.046(2) 0.038(2) 0.077(3) -0.0047(19) 0.001(2) -0.0172(17)
C5 0.0267(16) 0.0330(16) 0.058(2) -0.0115(15) -0.0034(15) -0.0132(13)
C6 0.0269(16) 0.0272(15) 0.060(2) -0.0171(15) -0.0073(14) -0.0083(12)
C7 0.042(2) 0.0310(17) 0.077(3) -0.0208(18) -0.0054(19) -0.0089(15)
C8 0.044(2) 0.041(2) 0.089(3) -0.040(2) -0.005(2) -0.0058(16)
C9 0.0332(18) 0.053(2) 0.067(3) -0.039(2) 0.0002(16) -0.0069(16)
C10 0.0262(16) 0.0413(17) 0.0459(19) -0.0260(15) -0.0067(14) -0.0061(13)
C11 0.0312(17) 0.0457(18) 0.0372(18) -0.0184(15) -0.0066(13) -0.0109(14)
C12 0.043(2) 0.072(3) 0.043(2) -0.0270(19) 0.0025(16) -0.0221(18)
C13 0.062(3) 0.085(3) 0.040(2) -0.007(2) 0.0000(19) -0.038(2)
C14 0.065(3) 0.056(2) 0.063(3) 0.002(2) -0.007(2) -0.028(2)
C15 0.050(2) 0.0397(19) 0.060(2) -0.0103(18) 0.0000(18) -0.0139(17)
C16 0.056(2) 0.057(2) 0.048(2) -0.0246(18) 0.0146(18) -0.0292(19)
C17 0.088(3) 0.086(3) 0.053(3) -0.037(2) 0.023(2) -0.050(3)
C18 0.094(4) 0.094(4) 0.078(4) -0.053(3) 0.046(3) -0.046(3)
C19 0.063(3) 0.071(3) 0.102(4) -0.044(3) 0.048(3) -0.028(2)
C20 0.043(2) 0.0411(19) 0.071(3) -0.0208(18) 0.0194(19) -0.0219(16)
C21 0.038(2) 0.0361(19) 0.091(3) -0.017(2) 0.016(2) -0.0193(16)
C22 0.038(2) 0.056(3) 0.128(5) -0.017(3) 0.005(3) -0.016(2)
C23 0.045(3) 0.066(3) 0.144(6) -0.012(3) -0.006(3) -0.018(2)
C24 0.074(3) 0.054(3) 0.109(4) 0.010(3) -0.050(3) -0.038(2)
C25 0.061(3) 0.0383(19) 0.072(3) -0.0016(19) -0.022(2) -0.0290(18)
C26 0.092(3) 0.042(2) 0.051(2) 0.0040(18) -0.034(2) -0.044(2)
C27 0.147(5) 0.072(3) 0.051(3) 0.002(2) -0.039(3) -0.069(3)
C28 0.186(7) 0.079(3) 0.038(3) -0.001(2) -0.030(3) -0.083(4)
C29 0.168(6) 0.073(3) 0.047(3) -0.027(2) 0.022(3) -0.074(4)
C30 0.107(4) 0.055(2) 0.039(2) -0.0177(18) 0.007(2) -0.045(2)
C31 0.125(4) 0.055(2) 0.058(3) -0.027(2) 0.021(3) -0.051(3)
C32 0.227(8) 0.086(4) 0.068(3) -0.045(3) 0.054(5) -0.099(5)
C33 0.222(9) 0.102(5) 0.133(7) -0.088(5) 0.119(7) -0.109(6)
C34 0.108(4) 0.076(3) 0.159(6) -0.073(4) 0.089(4) -0.060(3)
C35 0.068(3) 0.045(2) 0.106(4) -0.044(2) 0.047(3) -0.034(2)
C36 0.042(2) 0.038(2) 0.116(4) -0.025(2) 0.013(2) -0.0189(17)
C37 0.052(3) 0.062(3) 0.211(8) -0.047(4) 0.009(4) -0.021(2)
C38 0.060(4) 0.080(4) 0.185(8) -0.021(5) -0.047(4) -0.013(3)
C39 0.094(4) 0.081(4) 0.127(5) -0.009(4) -0.046(4) -0.026(3)
C40 0.069(3) 0.041(2) 0.080(3) 0.006(2) -0.024(2) -0.024(2)
C41 0.095(3) 0.040(2) 0.045(2) -0.0005(18) 0.003(2) -0.030(2)
C42 0.157(6) 0.063(3) 0.056(3) 0.000(3) -0.016(3) -0.035(4)
C43 0.194(8) 0.072(4) 0.048(3) -0.019(3) 0.024(4) -0.046(4)
C44 0.161(6) 0.076(4) 0.083(4) -0.038(3) 0.065(4) -0.057(4)
C45 0.100(4) 0.057(3) 0.075(3) -0.033(2) 0.044(3) -0.037(2)
C46 0.0326(18) 0.0413(18) 0.050(2) -0.0166(16) 0.0011(15) -0.0128(15)
C47 0.0370(18) 0.0276(15) 0.0363(17) -0.0084(13) 0.0076(14) -0.0110(13)
C48 0.0314(17) 0.0321(16) 0.045(2) -0.0151(15) 0.0050(14) -0.0126(13)
C49 0.049(2) 0.0376(17) 0.0349(19) -0.0109(15) 0.0027(15) -0.0194(15)
C50 0.0319(18) 0.049(2) 0.049(2) -0.0197(17) 0.0060(15) -0.0123(15)
C51 0.0382(19) 0.051(2) 0.0384(19) -0.0189(16) 0.0065(15) -0.0137(16)
C52 0.081(3) 0.041(2) 0.036(2) -0.0122(16) 0.0004(18) -0.021(2)
C53 0.067(3) 0.039(2) 0.036(2) -0.0077(16) 0.0105(17) 0.0012(18)
C54 0.055(3) 0.088(3) 0.063(3) -0.039(2) 0.015(2) -0.035(2)
C55 0.058(2) 0.063(2) 0.060(2) -0.032(2) 0.0227(19) -0.035(2)
N1 0.0277(13) 0.0369(14) 0.0488(17) -0.0142(13) 0.0030(12) -0.0126(11)
N2 0.0283(13) 0.0303(13) 0.0431(15) -0.0175(12) -0.0034(11) -0.0089(10)
N3 0.0343(14) 0.0341(14) 0.0394(15) -0.0115(12) -0.0043(11) -0.0091(11)
N4 0.0414(16) 0.0350(14) 0.0458(17) -0.0159(12) 0.0124(13) -0.0186(12)
N5 0.0406(16) 0.0307(14) 0.064(2) -0.0054(14) -0.0090(15) -0.0202(12)
N6 0.074(2) 0.0366(15) 0.0339(15) -0.0077(13) -0.0061(15) -0.0310(15)
N7 0.066(2) 0.0375(16) 0.059(2) -0.0246(15) 0.0195(16) -0.0280(15)
N8 0.0475(18) 0.0333(15) 0.068(2) -0.0123(15) 0.0026(16) -0.0180(13)
N9 0.073(2) 0.0398(16) 0.0507(19) -0.0134(15) 0.0168(17) -0.0268(16)
O1 0.0319(12) 0.0414(13) 0.0596(15) -0.0280(11) -0.0050(10) -0.0096(10)
O2 0.0445(16) 0.0679(18) 0.091(2) -0.0323(16) -0.0245(15) -0.0039(14)
O3 0.0403(13) 0.0348(12) 0.0557(15) -0.0195(11) 0.0075(11) -0.0026(10)
O4 0.0340(12) 0.0338(11) 0.0517(14) -0.0231(10) -0.0011(10) -0.0075(9)
O5 0.0281(11) 0.0340(11) 0.0407(12) -0.0179(10) 0.0030(9) -0.0113(9)
O6 0.0486(13) 0.0290(11) 0.0350(13) -0.0129(10) 0.0024(10) -0.0139(10)
O7 0.0691(17) 0.0300(12) 0.0534(15) -0.0119(11) 0.0090(13) -0.0222(12)
O8 0.141(3) 0.0541(16) 0.0353(15) -0.0097(13) 0.0130(16) -0.0531(18)
O9 0.0522(14) 0.0344(11) 0.0287(11) -0.0112(9) 0.0008(10) -0.0204(10)
O10 0.0267(11) 0.0513(14) 0.0409(13) -0.0182(11) -0.0029(9) -0.0070(10)
O11 0.0327(15) 0.104(2) 0.079(2) -0.0473(19) 0.0049(13) 0.0015(15)
O12 0.0545(18) 0.130(3) 0.0607(19) -0.063(2) 0.0113(14) -0.0076(17)
O13 0.0320(12) 0.0454(12) 0.0317(11) -0.0176(10) 0.0001(9) -0.0095(10)
O14 0.0413(13) 0.0356(11) 0.0401(13) -0.0142(10) 0.0037(10) -0.0221(10)
O15 0.0604(16) 0.0308(12) 0.0569(16) -0.0076(11) -0.0048(12) -0.0211(12)
O16 0.138(3) 0.0311(15) 0.105(3) -0.0055(16) -0.019(2) -0.0343(17)
O17 0.071(2) 0.0504(18) 0.112(3) 0.0030(18) 0.0176(19) 0.0134(16)
O18 0.0421(13) 0.0406(13) 0.0463(14) -0.0115(11) 0.0040(11) -0.0060(10)
O19 0.098(2) 0.0368(13) 0.0403(15) -0.0142(12) 0.0160(15) -0.0345(14)
O20 0.0475(15) 0.0529(16) 0.0748(19) -0.0196(14) -0.0048(13) -0.0094(13)
O21 0.0510(19) 0.141(3) 0.111(3) -0.053(3) -0.0012(18) -0.039(2)
O22 0.100(3) 0.087(2) 0.094(2) -0.0375(19) 0.0282(19) -0.073(2)
O23 0.0509(15) 0.0340(12) 0.0734(18) -0.0154(12) 0.0122(13) -0.0208(11)
O24 0.163(11) 0.132(9) 0.231(14) -0.065(8) 0.089(9) -0.048(7)
O25 0.084(5) 0.237(10) 0.257(11) -0.175(9) 0.067(5) -0.073(5)
O26 0.103(4) 0.155(5) 0.203(6) -0.038(4) -0.045(4) 0.008(3)
Cr1 0.0265(2) 0.0260(2) 0.0397(3) -0.0161(2) -0.0004(2) -0.00747(19)
Cr2 0.0354(3) 0.0259(2) 0.0335(3) -0.0096(2) -0.0010(2) -0.0131(2)
Cr3 0.0419(3) 0.0287(3) 0.0461(3) -0.0139(2) 0.0097(2) -0.0144(2)
Nb1 0.02610(14) 0.02635(13) 0.02739(14) -0.01103(10) 0.00111(10) -0.01090(10)

loop_
_atom_type_symbol
_atom_type_description
_atom_type_scat_dispersion_real
_atom_type_scat_dispersion_imag
_atom_type_scat_source
C C 0.0033 0.0016 'International Tables Vol C Tables 4.2.6.8 and 6.1.1.4'
H H 0.0000 0.0000 'International Tables Vol C Tables 4.2.6.8 and 6.1.1.4'
N N 0.0061 0.0033 'International Tables Vol C Tables 4.2.6.8 and 6.1.1.4'
O O 0.0106 0.0060 'International Tables Vol C Tables 4.2.6.8 and 6.1.1.4'
Cr Cr 0.3209 0.6236 'International Tables Vol C Tables 4.2.6.8 and 6.1.1.4'
Nb Nb -2.0727 0.6215 'International Tables Vol C Tables 4.2.6.8 and 6.1.1.4'

loop_
_geom_angle_atom_site_label_1
_geom_angle_atom_site_label_2
_geom_angle_atom_site_label_3
_geom_angle
N1 C1 C2 123.1(4)
N1 C1 H1 118.4
C2 C1 H1 118.4
C3 C2 C1 118.4(4)
C3 C2 H2 120.8
C1 C2 H2 120.8
C2 C3 C4 119.3(4)
C2 C3 H3 120.4
C4 C3 H3 120.4
C3 C4 C5 120.9(4)
C3 C4 H4 119.6
C5 C4 H4 119.6
N1 C5 C4 119.4(3)
N1 C5 C6 114.3(3)
C4 C5 C6 126.2(3)
N2 C6 C7 118.4(3)
N2 C6 C5 114.7(3)
C7 C6 C5 126.9(3)
C6 C7 C8 118.8(3)
C6 C7 H7 120.6
C8 C7 H7 120.6
C9 C8 C7 122.5(3)
C9 C8 H8 118.7
C7 C8 H8 118.7
C8 C9 C10 116.9(4)
C8 C9 H9 121.5
C10 C9 H9 121.5
N2 C10 C9 119.7(3)
N2 C10 C11 114.6(3)
C9 C10 C11 125.7(3)
N3 C11 C12 121.7(3)
N3 C11 C10 113.1(3)
C12 C11 C10 125.2(3)
C13 C12 C11 119.2(4)
C13 C12 H12 120.4
C11 C12 H12 120.4
C14 C13 C12 118.9(4)
C14 C13 H13 120.5
C12 C13 H13 120.5
C13 C14 C15 119.1(4)
C13 C14 H14 120.4
C15 C14 H14 120.4
N3 C15 C14 123.3(4)
N3 C15 H15 118.4
C14 C15 H15 118.4
N4 C16 C17 123.2(4)
N4 C16 H16 118.4
C17 C16 H16 118.4
C18 C17 C16 118.7(4)
C18 C17 H17 120.6
C16 C17 H17 120.6
C17 C18 C19 119.6(4)
C17 C18 H18 120.2
C19 C18 H18 120.2
C18 C19 C20 119.8(4)
C18 C19 H19 120.1
C20 C19 H19 120.1
N4 C20 C19 120.5(4)
N4 C20 C21 113.9(3)
C19 C20 C21 125.7(4)
N5 C21 C22 119.3(4)
N5 C21 C20 114.6(3)
C22 C21 C20 126.1(4)
C23 C22 C21 118.6(5)
C23 C22 H22 120.7
C21 C22 H22 120.7
C22 C23 C24 123.3(5)
C22 C23 H23 118.3
C24 C23 H23 118.3
C23 C24 C25 117.3(5)
C23 C24 H24 121.4
C25 C24 H24 121.4
N5 C25 C24 118.1(5)
N5 C25 C26 114.0(3)
C24 C25 C26 127.9(4)
N6 C26 C27 119.6(5)
N6 C26 C25 114.6(3)
C27 C26 C25 125.8(5)
C28 C27 C26 120.9(5)
C28 C27 H27 119.5
C26 C27 H27 119.5
C27 C28 C29 119.9(4)
C27 C28 H28 120.1
C29 C28 H28 120.1
C28 C29 C30 118.0(5)
C28 C29 H29 121.0
C30 C29 H29 121.0
N6 C30 C29 121.6(5)
N6 C30 H30 119.2
C29 C30 H30 119.2
N7 C31 C32 122.3(6)
N7 C31 H31 118.9
C32 C31 H31 118.9
C33 C32 C31 118.8(7)
C33 C32 H32 120.6
C31 C32 H32 120.6
C32 C33 C34 119.3(6)
C32 C33 H33 120.4
C34 C33 H33 120.4
C33 C34 C35 119.7(6)
C33 C34 H34 120.2
C35 C34 H34 120.2
N7 C35 C34 121.3(5)
N7 C35 C36 114.3(3)
C34 C35 C36 124.4(5)
N8 C36 C37 118.5(5)
N8 C36 C35 113.6(4)
C37 C36 C35 127.9(5)
C38 C37 C36 116.9(6)
C38 C37 H37 121.6
C36 C37 H37 121.6
C39 C38 C37 123.2(6)
C39 C38 H38 118.4
C37 C38 H38 118.4
C40 C39 C38 118.4(6)
C40 C39 H39 120.8
C38 C39 H39 120.8
N8 C40 C39 118.8(5)
N8 C40 C41 113.0(4)
C39 C40 C41 128.1(5)
N9 C41 C42 120.8(5)
N9 C41 C40 115.0(4)
C42 C41 C40 124.3(5)
C43 C42 C41 116.9(6)
C43 C42 H42 121.5
C41 C42 H42 121.5
C44 C43 C42 122.0(6)
C44 C43 H43 119.0
C42 C43 H43 119.0
C43 C44 C45 117.9(6)
C43 C44 H44 121.0
C45 C44 H44 121.0
N9 C45 C44 122.4(6)
N9 C45 H45 118.8
C44 C45 H45 118.8
O2 C46 O1 125.0(3)
O2 C46 C47 122.6(3)
O1 C46 C47 112.4(3)
O3 C47 O4 125.0(3)
O3 C47 C46 120.8(3)
O4 C47 C46 114.2(3)
O7 C48 O6 126.8(3)
O7 C48 C49 118.6(3)
O6 C48 C49 114.6(3)
O8 C49 O9 124.6(3)
O8 C49 C48 122.9(3)
O9 C49 C48 112.5(3)
O11 C50 O10 126.4(3)
O11 C50 C51 120.4(3)
O10 C50 C51 113.2(3)
O12 C51 O13 124.8(3)
O12 C51 C50 124.0(3)
O13 C51 C50 111.2(3)
O16 C52 O15 123.8(4)
O16 C52 C53 122.3(4)
O15 C52 C53 113.9(3)
O17 C53 O18 123.8(4)
O17 C53 C52 121.4(4)
O18 C53 C52 114.7(3)
O21 C54 O20 126.5(5)
O21 C54 C55 121.9(4)
O20 C54 C55 111.6(3)
O22 C55 O23 125.9(4)
O22 C55 C54 120.8(4)
O23 C55 C54 113.3(3)
C1 N1 C5 118.9(3)
C1 N1 Cr1 126.5(2)
C5 N1 Cr1 114.1(2)
C6 N2 C10 123.6(3)
C6 N2 Cr1 117.5(2)
C10 N2 Cr1 118.8(2)
C15 N3 C11 117.7(3)
C15 N3 Cr1 126.4(2)
C11 N3 Cr1 115.9(2)
C16 N4 C20 118.2(3)
C16 N4 Cr2 126.6(2)
C20 N4 Cr2 115.2(2)
C25 N5 C21 123.4(3)
C25 N5 Cr2 118.5(3)
C21 N5 Cr2 118.0(2)
C30 N6 C26 120.0(3)
C30 N6 Cr2 126.0(3)
C26 N6 Cr2 114.0(3)
C31 N7 C35 118.7(4)
C31 N7 Cr3 126.2(3)
C35 N7 Cr3 115.1(3)
C36 N8 C40 124.2(4)
C36 N8 Cr3 118.4(3)
C40 N8 Cr3 117.5(3)
C41 N9 C45 119.7(4)
C41 N9 Cr3 115.1(3)
C45 N9 Cr3 125.1(3)
C46 O1 Cr1 114.5(2)
C47 O4 Cr1 114.65(18)
Nb1 O5 Cr1 156.80(12)
C48 O6 Nb1 116.72(18)
C49 O9 Nb1 121.82(19)
C50 O10 Nb1 118.11(19)
C51 O13 Nb1 121.7(2)
Nb1 O14 Cr2 163.84(13)
C52 O15 Cr2 114.3(2)
C53 O18 Cr2 112.9(2)
Cr3 O19 H19A 116(2)
Cr3 O19 H19B 125(2)
H19A O19 H19B 114(3)
C54 O20 Cr3 116.8(3)
C55 O23 Cr3 116.8(2)
O5 Cr1 O4 91.53(9)
O5 Cr1 O1 173.55(9)
O4 Cr1 O1 82.70(9)
O5 Cr1 N2 92.22(9)
O4 Cr1 N2 175.91(10)
O1 Cr1 N2 93.64(9)
O5 Cr1 N1 89.39(9)
O4 Cr1 N1 99.03(10)
O1 Cr1 N1 94.33(10)
N2 Cr1 N1 79.36(11)
O5 Cr1 N3 89.75(10)
O4 Cr1 N3 104.19(10)
O1 Cr1 N3 88.90(10)
N2 Cr1 N3 77.48(10)
N1 Cr1 N3 156.78(10)
O14 Cr2 O18 93.99(10)
O14 Cr2 O15 178.04(10)
O18 Cr2 O15 84.06(11)
O14 Cr2 N5 94.47(10)
O18 Cr2 N5 171.45(10)
O15 Cr2 N5 87.48(10)
O14 Cr2 N6 90.65(10)
O18 Cr2 N6 102.28(12)
O15 Cr2 N6 89.56(10)
N5 Cr2 N6 78.81(13)
O14 Cr2 N4 89.94(9)
O18 Cr2 N4 100.58(11)
O15 Cr2 N4 90.63(10)
N5 Cr2 N4 78.27(12)
N6 Cr2 N4 157.04(12)
O23 Cr3 O20 81.54(11)
O23 Cr3 O19 175.06(12)
O20 Cr3 O19 93.98(12)
O23 Cr3 N8 94.10(11)
O20 Cr3 N8 175.62(11)
O19 Cr3 N8 90.40(12)
O23 Cr3 N9 90.13(11)
O20 Cr3 N9 101.22(13)
O19 Cr3 N9 88.70(11)
N8 Cr3 N9 79.16(14)
O23 Cr3 N7 93.06(11)
O20 Cr3 N7 101.12(13)
O19 Cr3 N7 89.84(11)
N8 Cr3 N7 78.56(14)
N9 Cr3 N7 157.66(14)
O14 Nb1 O5 103.89(9)
O14 Nb1 O13 102.56(9)
O5 Nb1 O13 91.12(9)
O14 Nb1 O9 95.51(9)
O5 Nb1 O9 100.09(9)
O13 Nb1 O9 155.82(8)
O14 Nb1 O10 90.82(9)
O5 Nb1 O10 161.60(8)
O13 Nb1 O10 74.70(8)
O9 Nb1 O10 89.25(9)
O14 Nb1 O6 165.76(9)
O5 Nb1 O6 87.48(8)
O13 Nb1 O6 85.50(8)
O9 Nb1 O6 73.77(8)
O10 Nb1 O6 79.90(8)

loop_
_geom_bond_atom_site_label_1
_geom_bond_atom_site_label_2
_geom_bond_distance
C1 N1 1.345(4)
C1 C2 1.387(5)
C1 H1 0.9300
C2 C3 1.348(6)
C2 H2 0.9300
C3 C4 1.383(6)
C3 H3 0.9300
C4 C5 1.390(5)
C4 H4 0.9300
C5 N1 1.351(4)
C5 C6 1.480(5)
C6 N2 1.345(4)
C6 C7 1.374(4)
C7 C8 1.390(6)
C7 H7 0.9300
C8 C9 1.378(5)
C8 H8 0.9300
C9 C10 1.384(4)
C9 H9 0.9300
C10 N2 1.361(4)
C10 C11 1.462(5)
C11 N3 1.353(4)
C11 C12 1.406(5)
C12 C13 1.373(6)
C12 H12 0.9300
C13 C14 1.364(6)
C13 H13 0.9300
C14 C15 1.395(6)
C14 H14 0.9300
C15 N3 1.325(4)
C15 H15 0.9300
C16 N4 1.341(4)
C16 C17 1.393(5)
C16 H16 0.9300
C17 C18 1.355(6)
C17 H17 0.9300
C18 C19 1.376(7)
C18 H18 0.9300
C19 C20 1.409(6)
C19 H19 0.9300
C20 N4 1.357(4)
C20 C21 1.466(6)
C21 N5 1.357(5)
C21 C22 1.392(5)
C22 C23 1.339(8)
C22 H22 0.9300
C23 C24 1.387(8)
C23 H23 0.9300
C24 C25 1.429(6)
C24 H24 0.9300
C25 N5 1.345(5)
C25 C26 1.465(6)
C26 N6 1.378(5)
C26 C27 1.390(6)
C27 C28 1.354(8)
C27 H27 0.9300
C28 C29 1.391(8)
C28 H28 0.9300
C29 C30 1.415(6)
C29 H29 0.9300
C30 N6 1.330(5)
C30 H30 0.9300
C31 N7 1.339(5)
C31 C32 1.409(7)
C31 H31 0.9300
C32 C33 1.362(10)
C32 H32 0.9300
C33 C34 1.379(10)
C33 H33 0.9300
C34 C35 1.398(6)
C34 H34 0.9300
C35 N7 1.345(5)
C35 C36 1.484(7)
C36 N8 1.358(5)
C36 C37 1.411(7)
C37 C38 1.402(9)
C37 H37 0.9300
C38 C39 1.379(9)
C38 H38 0.9300
C39 C40 1.376(7)
C39 H39 0.9300
C40 N8 1.369(6)
C40 C41 1.474(6)
C41 N9 1.340(5)
C41 C42 1.437(7)
C42 C43 1.371(8)
C42 H42 0.9300
C43 C44 1.371(9)
C43 H43 0.9300
C44 C45 1.377(7)
C44 H44 0.9300
C45 N9 1.348(5)
C45 H45 0.9300
C46 O2 1.220(4)
C46 O1 1.279(4)
C46 C47 1.560(4)
C47 O3 1.213(4)
C47 O4 1.291(4)
C48 O7 1.230(4)
C48 O6 1.281(4)
C48 C49 1.542(4)
C49 O8 1.219(4)
C49 O9 1.307(4)
C50 O11 1.211(4)
C50 O10 1.290(4)
C50 C51 1.567(5)
C51 O12 1.196(4)
C51 O13 1.311(4)
C52 O16 1.221(4)
C52 O15 1.261(4)
C52 C53 1.555(6)
C53 O17 1.203(4)
C53 O18 1.303(4)
C54 O21 1.214(5)
C54 O20 1.317(5)
C54 C55 1.533(6)
C55 O22 1.208(4)
C55 O23 1.308(4)
N1 Cr1 2.083(3)
N2 Cr1 1.983(2)
N3 Cr1 2.103(3)
N4 Cr2 2.090(3)
N5 Cr2 1.996(3)
N6 Cr2 2.078(3)
N7 Cr3 2.087(3)
N8 Cr3 1.988(3)
N9 Cr3 2.057(3)
O1 Cr1 1.980(2)
O4 Cr1 1.941(2)
O5 Nb1 1.808(2)
O5 Cr1 1.927(2)
O6 Nb1 2.217(2)
O9 Nb1 2.073(2)
O10 Nb1 2.151(2)
O13 Nb1 2.053(2)
O14 Nb1 1.792(2)
O14 Cr2 1.922(2)
O15 Cr2 1.961(2)
O18 Cr2 1.940(2)
O19 Cr3 1.975(2)
O19 H19A 0.834(17)
O19 H19B 0.852(17)
O20 Cr3 1.950(3)
O23 Cr3 1.932(2)

loop_
_geom_hbond_atom_site_label_D
_geom_hbond_atom_site_label_H
_geom_hbond_atom_site_label_A
_geom_hbond_distance_DH
_geom_hbond_distance_HA
_geom_hbond_distance_DA
_geom_hbond_angle_DHA
_geom_hbond_site_symmetry_A
_geom_hbond_publ_flag
C1 H1 O8 0.93 2.48 3.306(5) 148.0 2_556 yes
C12 H12 O1 0.93 2.61 3.406(4) 144.6 2 yes
C14 H14 O17 0.93 2.50 3.362(5) 154.9 2_565 yes
C19 H19 O12 0.93 2.53 3.150(5) 124.7 2_655 yes
C22 H22 O24 0.93 2.44 3.039(11) 122.6 . yes
C24 H24 O9 0.93 2.45 3.327(5) 156.7 2_656 yes
C27 H27 O10 0.93 2.53 3.264(5) 135.6 2_656 yes
C31 H31 O21 0.93 2.53 3.276(6) 136.9 2_766 yes
C32 H32 O16 0.93 2.66 3.542(7) 157.8 2_666 yes
C34 H34 O7 0.93 2.60 3.527(7) 173.7 1_565 yes
C42 H42 O26 0.93 2.54 3.465(8) 170.3 . yes
C45 H45 O17 0.93 2.57 3.163(6) 122.1 1_655 yes
O19 H19A O3 0.834(17) 1.923(18) 2.756(4) 177(3) 1_655 yes
O19 H19B O7 0.852(17) 1.904(18) 2.738(4) 166(3) 2_656 yes
O19 H19B O8 0.852(17) 2.46(3) 2.907(4) 113(2) 2_656 yes
C1 H1 O8 0.93 2.48 3.306(5) 148.0 2_556 yes
C12 H12 O1 0.93 2.61 3.406(4) 144.6 2 yes
C14 H14 O17 0.93 2.50 3.362(5) 154.9 2_565 yes
C19 H19 O12 0.93 2.53 3.150(5) 124.7 2_655 yes
C22 H22 O24 0.93 2.44 3.039(11) 122.6 . yes
C24 H24 O9 0.93 2.45 3.327(5) 156.7 2_656 yes
C27 H27 O10 0.93 2.53 3.264(5) 135.6 2_656 yes
C31 H31 O21 0.93 2.53 3.276(6) 136.9 2_766 yes
C34 H34 O7 0.93 2.60 3.527(7) 173.7 1_565 yes
C42 H42 O26 0.93 2.54 3.465(8) 170.3 . yes
C45 H45 O17 0.93 2.57 3.163(6) 122.1 1_655 yes
O19 H19A O3 0.834(17) 1.923(18) 2.756(4) 177(3) 1_655 yes
O19 H19B O7 0.852(17) 1.904(18) 2.738(4) 166(3) 2_656 yes
O19 H19B O8 0.852(17) 2.46(3) 2.907(4) 113(2) 2_656 yes

loop_
_geom_torsion_atom_site_label_1
_geom_torsion_atom_site_label_2
_geom_torsion_atom_site_label_3
_geom_torsion_atom_site_label_4
_geom_torsion
N1 C1 C2 C3 -1.1(7)
C1 C2 C3 C4 -0.4(7)
C2 C3 C4 C5 2.1(6)
C3 C4 C5 N1 -2.3(5)
C3 C4 C5 C6 173.0(3)
N1 C5 C6 N2 3.8(4)
C4 C5 C6 N2 -171.7(3)
N1 C5 C6 C7 -179.3(3)
C4 C5 C6 C7 5.2(5)
N2 C6 C7 C8 2.9(5)
C5 C6 C7 C8 -173.9(3)
C6 C7 C8 C9 -0.5(5)
C7 C8 C9 C10 -1.6(5)
C8 C9 C10 N2 1.3(5)
C8 C9 C10 C11 -178.7(3)
N2 C10 C11 N3 0.2(4)
C9 C10 C11 N3 -179.8(3)
N2 C10 C11 C12 -179.4(3)
C9 C10 C11 C12 0.6(5)
N3 C11 C12 C13 -0.6(5)
C10 C11 C12 C13 179.0(3)
C11 C12 C13 C14 0.9(5)
C12 C13 C14 C15 -0.1(6)
C13 C14 C15 N3 -1.1(6)
N4 C16 C17 C18 0.4(6)
C16 C17 C18 C19 0.6(7)
C17 C18 C19 C20 -0.7(7)
C18 C19 C20 N4 -0.2(6)
C18 C19 C20 C21 178.5(4)
N4 C20 C21 N5 0.5(4)
C19 C20 C21 N5 -178.3(3)
N4 C20 C21 C22 -179.2(3)
C19 C20 C21 C22 2.1(6)
N5 C21 C22 C23 -0.6(6)
C20 C21 C22 C23 179.0(4)
C21 C22 C23 C24 0.6(7)
C22 C23 C24 C25 -0.8(7)
C23 C24 C25 N5 0.8(5)
C23 C24 C25 C26 -179.6(4)
N5 C25 C26 N6 0.1(4)
C24 C25 C26 N6 -179.4(3)
N5 C25 C26 C27 179.7(3)
C24 C25 C26 C27 0.1(6)
N6 C26 C27 C28 1.5(6)
C25 C26 C27 C28 -178.1(4)
C26 C27 C28 C29 -0.3(7)
C27 C28 C29 C30 -0.9(7)
C28 C29 C30 N6 1.1(6)
N7 C31 C32 C33 -1.0(7)
C31 C32 C33 C34 1.2(9)
C32 C33 C34 C35 -0.8(8)
C33 C34 C35 N7 0.1(7)
C33 C34 C35 C36 178.8(4)
N7 C35 C36 N8 1.5(5)
C34 C35 C36 N8 -177.4(4)
N7 C35 C36 C37 180.0(4)
C34 C35 C36 C37 1.1(6)
N8 C36 C37 C38 0.2(7)
C35 C36 C37 C38 -178.2(5)
C36 C37 C38 C39 1.2(9)
C37 C38 C39 C40 -0.9(10)
C38 C39 C40 N8 -1.0(7)
C38 C39 C40 C41 -179.8(5)
N8 C40 C41 N9 -4.7(5)
C39 C40 C41 N9 174.2(4)
N8 C40 C41 C42 174.9(4)
C39 C40 C41 C42 -6.2(7)
N9 C41 C42 C43 -1.9(7)
C40 C41 C42 C43 178.4(4)
C41 C42 C43 C44 -2.4(8)
C42 C43 C44 C45 5.1(8)
C43 C44 C45 N9 -3.6(7)
O2 C46 C47 O3 14.6(5)
O1 C46 C47 O3 -166.4(3)
O2 C46 C47 O4 -165.8(3)
O1 C46 C47 O4 13.2(4)
O7 C48 C49 O8 -5.1(5)
O6 C48 C49 O8 174.7(3)
O7 C48 C49 O9 174.6(3)
O6 C48 C49 O9 -5.5(4)
O11 C50 C51 O12 3.8(6)
O10 C50 C51 O12 -176.6(4)
O11 C50 C51 O13 -176.6(3)
O10 C50 C51 O13 3.0(4)
O16 C52 C53 O17 4.7(6)
O15 C52 C53 O17 -175.3(4)
O16 C52 C53 O18 -178.4(4)
O15 C52 C53 O18 1.6(5)
O21 C54 C55 O22 -0.3(6)
O20 C54 C55 O22 178.8(4)
O21 C54 C55 O23 -179.8(4)
O20 C54 C55 O23 -0.6(5)
C2 C1 N1 C5 0.9(5)
C2 C1 N1 Cr1 -170.1(3)
C4 C5 N1 C1 0.8(4)
C6 C5 N1 C1 -175.0(3)
C4 C5 N1 Cr1 172.8(2)
C6 C5 N1 Cr1 -3.0(3)
C7 C6 N2 C10 -3.4(4)
C5 C6 N2 C10 173.8(3)
C7 C6 N2 Cr1 180.0(2)
C5 C6 N2 Cr1 -2.8(3)
C9 C10 N2 C6 1.3(4)
C11 C10 N2 C6 -178.8(3)
C9 C10 N2 Cr1 177.8(2)
C11 C10 N2 Cr1 -2.2(3)
C14 C15 N3 C11 1.3(5)
C14 C15 N3 Cr1 179.3(3)
C12 C11 N3 C15 -0.5(4)
C10 C11 N3 C15 179.9(3)
C12 C11 N3 Cr1 -178.6(2)
C10 C11 N3 Cr1 1.7(3)
C17 C16 N4 C20 -1.3(5)
C17 C16 N4 Cr2 -179.2(3)
C19 C20 N4 C16 1.2(5)
C21 C20 N4 C16 -177.6(3)
C19 C20 N4 Cr2 179.3(3)
C21 C20 N4 Cr2 0.5(4)
C24 C25 N5 C21 -0.9(5)
C26 C25 N5 C21 179.5(3)
C24 C25 N5 Cr2 -178.5(2)
C26 C25 N5 Cr2 1.9(4)
C22 C21 N5 C25 0.8(5)
C20 C21 N5 C25 -178.9(3)
C22 C21 N5 Cr2 178.4(3)
C20 C21 N5 Cr2 -1.3(4)
C29 C30 N6 C26 -0.1(5)
C29 C30 N6 Cr2 -179.7(3)
C27 C26 N6 C30 -1.2(5)
C25 C26 N6 C30 178.3(3)
C27 C26 N6 Cr2 178.5(3)
C25 C26 N6 Cr2 -2.0(3)
C32 C31 N7 C35 0.3(5)
C32 C31 N7 Cr3 -179.1(3)
C34 C35 N7 C31 0.2(5)
C36 C35 N7 C31 -178.7(3)
C34 C35 N7 Cr3 179.6(3)
C36 C35 N7 Cr3 0.7(4)
C37 C36 N8 C40 -2.1(5)
C35 C36 N8 C40 176.5(3)
C37 C36 N8 Cr3 178.2(3)
C35 C36 N8 Cr3 -3.2(4)
C39 C40 N8 C36 2.5(6)
C41 C40 N8 C36 -178.5(3)
C39 C40 N8 Cr3 -177.8(3)
C41 C40 N8 Cr3 1.2(4)
C42 C41 N9 C45 3.4(6)
C40 C41 N9 C45 -176.9(3)
C42 C41 N9 Cr3 -173.7(3)
C40 C41 N9 Cr3 5.9(4)
C44 C45 N9 C41 -0.6(6)
C44 C45 N9 Cr3 176.2(3)
O2 C46 O1 Cr1 165.6(3)
C47 C46 O1 Cr1 -13.4(3)
O3 C47 O4 Cr1 173.4(3)
C46 C47 O4 Cr1 -6.2(3)
O7 C48 O6 Nb1 179.9(3)
C49 C48 O6 Nb1 0.1(3)
O8 C49 O9 Nb1 -171.2(3)
C48 C49 O9 Nb1 9.1(4)
O11 C50 O10 Nb1 -175.7(3)
C51 C50 O10 Nb1 4.8(4)
O12 C51 O13 Nb1 169.5(3)
C50 C51 O13 Nb1 -10.1(4)
O16 C52 O15 Cr2 178.2(3)
C53 C52 O15 Cr2 -1.7(4)
O17 C53 O18 Cr2 176.2(3)
C52 C53 O18 Cr2 -0.6(4)
O21 C54 O20 Cr3 -179.8(4)
C55 C54 O20 Cr3 1.1(4)
O22 C55 O23 Cr3 -179.5(3)
C54 C55 O23 Cr3 -0.1(4)
Cr2 O14 Nb1 O5 -128.5(5)
Cr2 O14 Nb1 O13 -34.2(5)
Cr2 O14 Nb1 O9 129.6(5)
Cr2 O14 Nb1 O10 40.3(5)
Cr2 O14 Nb1 O6 89.3(6)
Cr1 O5 Nb1 O14 129.5(3)
Cr1 O5 Nb1 O13 26.3(3)
Cr1 O5 Nb1 O9 -132.2(3)
Cr1 O5 Nb1 O10 -12.7(5)
Cr1 O5 Nb1 O6 -59.2(3)
